data_4109962
loop_
_publ_author_name
'Todd W. Hudnall'
'Fran\,cois P. Gabba\"i'

_publ_section_title
;
 Ammonium Boranes for the Selective Complexation of Cyanide or Fluoride
 Ions in Water
;
_journal_name_full 'Journal of the American Chemical Society'
_journal_page_first 11978
_journal_page_last 11986
_journal_paper_doi 10.1021/ja073793z
_journal_volume 129
_journal_year 2007
_chemical_formula_moiety 1-{Mes2B}-(F)-4-{Me3N}C6H4
_chemical_formula_sum 'C27 H35 B F N'
_chemical_formula_weight 403.37
_chemical_name_systematic
; 
 ? 
;
_space_group_IT_number 4
_symmetry_cell_setting monoclinic
_symmetry_space_group_name_Hall 'P 2yb'
_symmetry_space_group_name_H-M 'P 1 21 1'
_atom_sites_solution_hydrogens geom
_atom_sites_solution_primary direct
_atom_sites_solution_secondary difmap
_audit_creation_method SHELXL-97
_cell_angle_alpha 90.00
_cell_angle_beta 95.774(2)
_cell_angle_gamma 90.00
_cell_formula_units_Z 2
_cell_length_a 8.4441(11)
_cell_length_b 15.338(2)
_cell_length_c 8.8250(11)
_cell_measurement_temperature 110(2)
_cell_volume 1137.2(3)
_computing_cell_refinement 'Bruker SMART'
_computing_data_collection 'Bruker SMART'
_computing_data_reduction 'Bruker SAINT'
_computing_molecular_graphics 'Bruker SHELXTL'
_computing_publication_material 'Bruker SHELXTL'
_computing_structure_refinement 'SHELXL-97 (Sheldrick, 1997)'
_computing_structure_solution 'SHELXS-97 (Sheldrick, 1990)'
_diffrn_ambient_temperature 110(2)
_diffrn_measured_fraction_theta_full 0.895
_diffrn_measured_fraction_theta_max 0.895
_diffrn_measurement_device_type 'CCD area detector'
_diffrn_measurement_method 'phi and omega scans'
_diffrn_radiation_monochromator graphite
_diffrn_radiation_source 'fine-focus sealed tube'
_diffrn_radiation_type MoK\a
_diffrn_radiation_wavelength 0.71073
_diffrn_reflns_av_R_equivalents 0.0710
_diffrn_reflns_av_sigmaI/netI 0.0793
_diffrn_reflns_limit_h_max 9
_diffrn_reflns_limit_h_min -10
_diffrn_reflns_limit_k_max 19
_diffrn_reflns_limit_k_min -20
_diffrn_reflns_limit_l_max 11
_diffrn_reflns_limit_l_min -11
_diffrn_reflns_number 8020
_diffrn_reflns_theta_full 28.90
_diffrn_reflns_theta_max 28.90
_diffrn_reflns_theta_min 2.32
_exptl_absorpt_coefficient_mu 0.072
_exptl_absorpt_correction_type none
_exptl_absorpt_process_details none
_exptl_crystal_colour colorless
_exptl_crystal_density_diffrn 1.178
_exptl_crystal_description block
_exptl_crystal_F_000 436
_exptl_crystal_size_max 0.29
_exptl_crystal_size_mid 0.21
_exptl_crystal_size_min 0.20
_refine_diff_density_max 0.321
_refine_diff_density_min -0.282
_refine_diff_density_rms 0.062
_refine_ls_abs_structure_details 'Flack H D (1983), Acta Cryst. A39, 876-881'
_refine_ls_abs_structure_Flack 0.0(10)
_refine_ls_extinction_method none
_refine_ls_goodness_of_fit_ref 1.004
_refine_ls_hydrogen_treatment constr
_refine_ls_matrix_type full
_refine_ls_number_parameters 271
_refine_ls_number_reflns 4989
_refine_ls_number_restraints 1
_refine_ls_restrained_S_all 1.003
_refine_ls_R_factor_all 0.0668
_refine_ls_R_factor_gt 0.0535
_refine_ls_shift/su_max 0.000
_refine_ls_shift/su_mean 0.000
_refine_ls_structure_factor_coef Fsqd
_refine_ls_weighting_details 'calc w=1/[\s^2^(Fo^2^)+(0.0900P)^2^+0.0000P] where P=(Fo^2^+2Fc^2^)/3'
_refine_ls_weighting_scheme calc
_refine_ls_wR_factor_gt 0.1419
_refine_ls_wR_factor_ref 0.1485
_reflns_number_gt 4040
_reflns_number_total 4989
_reflns_threshold_expression >2sigma(I)
_cod_data_source_file ja073793zsi20070525_042254.cif
_cod_data_source_block t
_cod_depositor_comments
;
The following automatic conversions were performed:

'_refine_ls_hydrogen_treatment' value 'constrained' was replaced with
the value 'constr' as specified in the replacement file
'src/cod-tools/trunk/data/replacement-values/replacement_values.lst'.

Automatic conversion script
Id: cif_fix_values 5376 2017-05-30 11:51:03Z andrius 
;
_cod_database_code 4109962

loop_
_symmetry_equiv_pos_as_xyz
'x, y, z'
'-x, y+1/2, -z'

loop_
_atom_site_label
_atom_site_type_symbol
_atom_site_fract_x
_atom_site_fract_y
_atom_site_fract_z
_atom_site_U_iso_or_equiv
_atom_site_adp_type
_atom_site_occupancy
_atom_site_symmetry_multiplicity
_atom_site_calc_flag
_atom_site_refinement_flags
B1 B 0.4045(3) -0.0148(2) 0.2616(3) 0.0169(5) Uani 1 1 d .
F1 F 0.50819(15) -0.00453(9) 0.40381(14) 0.0191(3) Uani 1 1 d .
N1 N 0.4707(2) 0.19863(14) 0.3432(2) 0.0177(4) Uani 1 1 d .
C1 C 0.2854(3) 0.07329(17) 0.2391(2) 0.0161(5) Uani 1 1 d .
C2 C 0.3131(3) 0.16288(17) 0.2665(3) 0.0169(5) Uani 1 1 d .
C3 C 0.1969(3) 0.22632(19) 0.2293(3) 0.0266(6) Uani 1 1 d .
H3A H 0.2210 0.2848 0.2474 0.032 Uiso 1 1 calc R
C4 C 0.0468(3) 0.2030(2) 0.1662(3) 0.0287(6) Uani 1 1 d .
H4A H -0.0297 0.2456 0.1406 0.034 Uiso 1 1 calc R
C5 C 0.0110(3) 0.11676(18) 0.1413(3) 0.0230(6) Uani 1 1 d .
H5A H -0.0905 0.1000 0.1012 0.028 Uiso 1 1 calc R
C6 C 0.1278(3) 0.05521(18) 0.1768(3) 0.0185(5) Uani 1 1 d .
H6A H 0.1009 -0.0029 0.1583 0.022 Uiso 1 1 calc R
C7 C 0.4811(3) 0.17745(18) 0.5111(3) 0.0226(6) Uani 1 1 d .
H7A H 0.5794 0.1995 0.5607 0.034 Uiso 1 1 calc R
H7B H 0.4771 0.1154 0.5244 0.034 Uiso 1 1 calc R
H7C H 0.3934 0.2040 0.5550 0.034 Uiso 1 1 calc R
C8 C 0.4868(3) 0.29546(18) 0.3288(3) 0.0245(6) Uani 1 1 d .
H8A H 0.5875 0.3137 0.3790 0.037 Uiso 1 1 calc R
H8B H 0.4024 0.3237 0.3753 0.037 Uiso 1 1 calc R
H8C H 0.4808 0.3111 0.2231 0.037 Uiso 1 1 calc R
C9 C 0.6129(3) 0.15982(19) 0.2765(3) 0.0212(5) Uani 1 1 d .
H9A H 0.7089 0.1838 0.3274 0.032 Uiso 1 1 calc R
H9B H 0.6071 0.1733 0.1698 0.032 Uiso 1 1 calc R
H9C H 0.6128 0.0977 0.2897 0.032 Uiso 1 1 calc R
C11 C 0.5278(3) -0.02424(17) 0.1258(3) 0.0178(5) Uani 1 1 d .
C12 C 0.5149(3) 0.01779(17) -0.0190(3) 0.0196(5) Uani 1 1 d .
C13 C 0.6341(3) 0.00970(17) -0.1163(3) 0.0207(5) Uani 1 1 d .
H13A H 0.6215 0.0384 -0.2096 0.025 Uiso 1 1 calc R
C14 C 0.7719(3) -0.03964(18) -0.0798(3) 0.0206(5) Uani 1 1 d .
C15 C 0.7823(3) -0.08441(18) 0.0590(3) 0.0203(5) Uani 1 1 d .
H15A H 0.8698 -0.1201 0.0851 0.024 Uiso 1 1 calc R
C16 C 0.6662(3) -0.07722(17) 0.1588(3) 0.0184(5) Uani 1 1 d .
C17 C 0.3705(3) 0.0709(2) -0.0821(3) 0.0265(6) Uani 1 1 d .
H17A H 0.3876 0.0931 -0.1809 0.040 Uiso 1 1 calc R
H17B H 0.3554 0.1187 -0.0147 0.040 Uiso 1 1 calc R
H17C H 0.2776 0.0345 -0.0904 0.040 Uiso 1 1 calc R
C18 C 0.9028(3) -0.0426(2) -0.1834(3) 0.0282(6) Uani 1 1 d .
H18A H 0.8733 -0.0079 -0.2723 0.042 Uiso 1 1 calc R
H18B H 0.9197 -0.1018 -0.2132 0.042 Uiso 1 1 calc R
H18C H 0.9991 -0.0199 -0.1307 0.042 Uiso 1 1 calc R
C19 C 0.6918(3) -0.1327(2) 0.3009(3) 0.0264(6) Uani 1 1 d .
H19A H 0.7912 -0.1632 0.3019 0.040 Uiso 1 1 calc R
H19B H 0.6066 -0.1742 0.3016 0.040 Uiso 1 1 calc R
H19C H 0.6937 -0.0961 0.3893 0.040 Uiso 1 1 calc R
C21 C 0.2910(3) -0.10132(16) 0.2887(3) 0.0161(5) Uani 1 1 d .
C22 C 0.2159(3) -0.10621(17) 0.4263(3) 0.0184(5) Uani 1 1 d .
C23 C 0.1213(3) -0.17768(18) 0.4578(3) 0.0192(5) Uani 1 1 d .
H23A H 0.0725 -0.1779 0.5477 0.023 Uiso 1 1 calc R
C24 C 0.0979(3) -0.24820(18) 0.3598(3) 0.0221(5) Uani 1 1 d .
C25 C 0.1690(3) -0.24374(18) 0.2252(3) 0.0212(5) Uani 1 1 d .
H25A H 0.1547 -0.2899 0.1568 0.025 Uiso 1 1 calc R
C26 C 0.2613(3) -0.17282(18) 0.1877(3) 0.0193(5) Uani 1 1 d .
C27 C 0.2318(3) -0.03482(17) 0.5457(3) 0.0205(5) Uani 1 1 d .
H27A H 0.1726 -0.0506 0.6290 0.031 Uiso 1 1 calc R
H27B H 0.1909 0.0188 0.5015 0.031 Uiso 1 1 calc R
H27D H 0.3419 -0.0275 0.5824 0.031 Uiso 1 1 calc R
C28 C 0.0002(3) -0.32646(19) 0.3976(3) 0.0292(6) Uani 1 1 d .
H28A H -0.0021 -0.3681 0.3161 0.044 Uiso 1 1 calc R
H28D H -0.1063 -0.3082 0.4104 0.044 Uiso 1 1 calc R
H28B H 0.0472 -0.3527 0.4901 0.044 Uiso 1 1 calc R
C29 C 0.3267(3) -0.1778(2) 0.0345(3) 0.0274(6) Uani 1 1 d .
H29D H 0.2927 -0.2312 -0.0154 0.041 Uiso 1 1 calc R
H29A H 0.4409 -0.1761 0.0488 0.041 Uiso 1 1 calc R
H29B H 0.2881 -0.1292 -0.0271 0.041 Uiso 1 1 calc R

loop_
_atom_site_aniso_label
_atom_site_aniso_U_11
_atom_site_aniso_U_22
_atom_site_aniso_U_33
_atom_site_aniso_U_23
_atom_site_aniso_U_13
_atom_site_aniso_U_12
B1 0.0136(12) 0.0175(15) 0.0195(12) 0.0001(10) 0.0014(9) 0.0008(11)
F1 0.0147(7) 0.0209(8) 0.0213(7) 0.0009(6) -0.0010(5) -0.0008(6)
N1 0.0140(10) 0.0178(12) 0.0212(10) -0.0003(8) 0.0005(8) -0.0037(9)
C1 0.0125(11) 0.0205(14) 0.0154(10) -0.0010(9) 0.0021(8) 0.0002(10)
C2 0.0126(11) 0.0182(14) 0.0196(11) -0.0006(9) 0.0000(8) 0.0010(10)
C3 0.0232(14) 0.0206(16) 0.0344(15) -0.0003(11) -0.0046(11) 0.0037(11)
C4 0.0205(14) 0.0219(16) 0.0413(16) -0.0032(11) -0.0083(11) 0.0080(12)
C5 0.0156(13) 0.0242(16) 0.0280(13) -0.0030(11) -0.0037(10) 0.0010(11)
C6 0.0162(12) 0.0167(14) 0.0225(11) -0.0016(9) 0.0013(9) 0.0017(10)
C7 0.0229(13) 0.0234(16) 0.0207(12) -0.0022(10) -0.0012(9) -0.0001(11)
C8 0.0221(13) 0.0194(15) 0.0311(14) -0.0016(10) -0.0018(10) -0.0040(11)
C9 0.0157(12) 0.0212(14) 0.0269(13) -0.0013(10) 0.0031(9) -0.0020(10)
C11 0.0150(11) 0.0163(14) 0.0217(12) -0.0006(9) -0.0002(9) -0.0013(10)
C12 0.0197(12) 0.0194(14) 0.0193(11) -0.0023(9) -0.0003(9) -0.0007(10)
C13 0.0237(13) 0.0189(15) 0.0198(11) -0.0018(9) 0.0040(9) -0.0027(10)
C14 0.0168(12) 0.0189(14) 0.0266(12) -0.0040(10) 0.0053(9) -0.0041(10)
C15 0.0169(12) 0.0165(14) 0.0275(13) -0.0018(10) 0.0029(9) 0.0006(10)
C16 0.0158(12) 0.0147(13) 0.0247(12) 0.0006(9) 0.0023(9) -0.0009(10)
C17 0.0266(14) 0.0336(17) 0.0190(12) 0.0020(11) 0.0010(10) 0.0082(12)
C18 0.0283(14) 0.0279(16) 0.0299(14) -0.0067(11) 0.0108(11) -0.0077(12)
C19 0.0193(13) 0.0306(17) 0.0293(14) 0.0056(11) 0.0029(10) 0.0045(12)
C21 0.0124(11) 0.0157(14) 0.0196(11) -0.0010(9) -0.0002(9) 0.0019(9)
C22 0.0144(11) 0.0168(14) 0.0236(12) 0.0011(9) 0.0005(9) 0.0038(10)
C23 0.0129(11) 0.0212(14) 0.0239(12) 0.0022(10) 0.0031(9) 0.0036(10)
C24 0.0135(12) 0.0215(15) 0.0305(13) 0.0022(10) -0.0020(9) 0.0007(11)
C25 0.0182(13) 0.0166(14) 0.0277(13) -0.0050(10) -0.0035(9) 0.0011(10)
C26 0.0144(12) 0.0213(14) 0.0213(11) -0.0016(10) -0.0030(9) 0.0016(11)
C27 0.0212(12) 0.0155(14) 0.0255(12) -0.0017(9) 0.0061(9) -0.0017(10)
C28 0.0244(14) 0.0251(17) 0.0380(15) -0.0025(11) 0.0022(11) -0.0077(12)
C29 0.0235(14) 0.0324(17) 0.0261(13) -0.0105(11) 0.0018(10) -0.0035(13)

loop_
_atom_type_symbol
_atom_type_description
_atom_type_scat_dispersion_real
_atom_type_scat_dispersion_imag
_atom_type_scat_source
C C 0.0033 0.0016 'International Tables Vol C Tables 4.2.6.8 and 6.1.1.4'
H H 0.0000 0.0000 'International Tables Vol C Tables 4.2.6.8 and 6.1.1.4'
B B 0.0013 0.0007 'International Tables Vol C Tables 4.2.6.8 and 6.1.1.4'
N N 0.0061 0.0033 'International Tables Vol C Tables 4.2.6.8 and 6.1.1.4'
F F 0.0171 0.0103 'International Tables Vol C Tables 4.2.6.8 and 6.1.1.4'

loop_
_geom_angle_atom_site_label_1
_geom_angle_atom_site_label_2
_geom_angle_atom_site_label_3
_geom_angle
F1 B1 C21 105.35(19)
F1 B1 C11 105.18(18)
C21 B1 C11 116.3(2)
F1 B1 C1 108.23(19)
C21 B1 C1 108.10(18)
C11 B1 C1 113.1(2)
F1 B1 C7 49.48(11)
C21 B1 C7 128.12(15)
C11 B1 C7 114.32(15)
C1 B1 C7 59.80(12)
B1 F1 C7 108.44(14)
C8 N1 C7 107.42(19)
C8 N1 C9 106.0(2)
C7 N1 C9 109.13(19)
C8 N1 C2 113.5(2)
C7 N1 C2 108.57(19)
C9 N1 C2 112.03(18)
C2 C1 C6 113.0(2)
C2 C1 B1 132.4(2)
C6 C1 B1 114.5(2)
C3 C2 C1 122.5(2)
C3 C2 N1 114.4(2)
C1 C2 N1 123.1(2)
C4 C3 C2 120.6(3)
C5 C4 C3 119.6(3)
C4 C5 C6 118.9(2)
C5 C6 C1 125.3(3)
N1 C7 F1 83.56(14)
N1 C7 B1 66.30(13)
F1 C7 B1 22.08(5)
C12 C11 C16 115.3(2)
C12 C11 B1 127.4(2)
C16 C11 B1 117.3(2)
C13 C12 C11 121.2(2)
C13 C12 C17 115.1(2)
C11 C12 C17 123.7(2)
C12 C13 C14 122.8(2)
C13 C14 C15 116.4(2)
C13 C14 C18 121.4(2)
C15 C14 C18 122.1(2)
C16 C15 C14 122.1(2)
C15 C16 C11 122.1(2)
C15 C16 C19 115.5(2)
C11 C16 C19 122.3(2)
C26 C21 C22 115.3(2)
C26 C21 B1 126.3(2)
C22 C21 B1 118.4(2)
C23 C22 C21 121.4(2)
C23 C22 C27 116.1(2)
C21 C22 C27 122.5(2)
C24 C23 C22 122.3(2)
C25 C24 C23 116.7(2)
C25 C24 C28 121.4(2)
C23 C24 C28 121.9(2)
C24 C25 C26 122.8(2)
C25 C26 C21 121.4(2)
C25 C26 C29 115.8(2)
C21 C26 C29 122.8(2)

loop_
_geom_bond_atom_site_label_1
_geom_bond_atom_site_label_2
_geom_bond_distance
B1 F1 1.465(3)
B1 C21 1.668(4)
B1 C11 1.671(3)
B1 C1 1.684(4)
B1 C7 3.698(4)
F1 C7 2.964(3)
N1 C8 1.498(4)
N1 C7 1.511(3)
N1 C9 1.511(3)
N1 C2 1.533(3)
C1 C2 1.411(4)
C1 C6 1.415(3)
C2 C3 1.397(4)
C3 C4 1.380(4)
C4 C5 1.369(4)
C5 C6 1.379(4)
C11 C12 1.425(3)
C11 C16 1.429(3)
C12 C13 1.393(3)
C12 C17 1.525(4)
C13 C14 1.398(4)
C14 C15 1.399(4)
C14 C18 1.505(3)
C15 C16 1.386(3)
C16 C19 1.514(4)
C21 C26 1.420(3)
C21 C22 1.428(3)
C22 C23 1.400(4)
C22 C27 1.516(3)
C23 C24 1.387(4)
C24 C25 1.386(4)
C24 C28 1.512(4)
C25 C26 1.397(4)
C26 C29 1.513(3)
